data_4066420
loop_
_publ_author_name
'Gaillard, Sylvain'
'Nun, Pierrick'
'Slawin, Alexandra M. Z.'
'Nolan, Steven P.'

_publ_section_title
;
 Expeditious Synthesis of [Au(NHC)(L)]+(NHC = N-Heterocyclic Carbene; L =
 Phosphine or NHC) Complexes&#x2020;
;
_journal_issue 21
_journal_name_full Organometallics
_journal_page_first 5402
_journal_paper_doi 10.1021/om100456b
_journal_volume 29
_journal_year 2010
_chemical_formula_moiety 'C35 H50 Au N4, C H Cl3, F6  P'
_chemical_formula_sum 'C36 H51 Au Cl3 F6 N4 P'
_chemical_formula_weight 988.09
_space_group_IT_number 19
_symmetry_cell_setting orthorhombic
_symmetry_space_group_name_Hall 'P 2ac 2ab'
_symmetry_space_group_name_H-M 'P 21 21 21'
_atom_sites_solution_hydrogens geom
_atom_sites_solution_primary direct
_atom_sites_solution_secondary difmap
_audit_creation_method SHELXL-97
_cell_angle_alpha 90.00
_cell_angle_beta 90.00
_cell_angle_gamma 90.00
_cell_formula_units_Z 4
_cell_length_a 15.0727(13)
_cell_length_b 15.7488(13)
_cell_length_c 17.7950(15)
_cell_measurement_reflns_used 18298
_cell_measurement_temperature 125(2)
_cell_measurement_theta_max 25.35
_cell_measurement_theta_min 1.73
_cell_volume 4224.1(6)
_computing_cell_refinement 'CrystalClear (Rigaku Corp., 2004)'
_computing_data_collection 'CrystalClear (Rigaku Corp., 2004)'
_computing_data_reduction 'CrystalClear (Rigaku Corp., 2004)'
_computing_molecular_graphics 'Bruker SHELXTL'
_computing_publication_material 'Bruker SHELXTL'
_computing_structure_refinement 'SHELXL-97 (Sheldrick, 1997)'
_computing_structure_solution 'SHELXS-97 (Sheldrick, 1990)'
_diffrn_ambient_temperature 125(2)
_diffrn_measured_fraction_theta_full 0.988
_diffrn_measured_fraction_theta_max 0.989
_diffrn_measurement_device_type CCD
_diffrn_measurement_method '\w scans'
_diffrn_radiation_monochromator graphite
_diffrn_radiation_source 'fine-focus sealed tube'
_diffrn_radiation_type MoK\a
_diffrn_radiation_wavelength 0.71073
_diffrn_reflns_av_R_equivalents 0.0556
_diffrn_reflns_av_sigmaI/netI 0.0447
_diffrn_reflns_limit_h_max 18
_diffrn_reflns_limit_h_min -18
_diffrn_reflns_limit_k_max 18
_diffrn_reflns_limit_k_min -18
_diffrn_reflns_limit_l_max 21
_diffrn_reflns_limit_l_min -21
_diffrn_reflns_number 32707
_diffrn_reflns_theta_full 25.00
_diffrn_reflns_theta_max 25.34
_diffrn_reflns_theta_min 1.73
_exptl_absorpt_coefficient_mu 3.767
_exptl_absorpt_correction_T_max 0.6019
_exptl_absorpt_correction_T_min 0.5051
_exptl_absorpt_correction_type multi-scan
_exptl_absorpt_process_details 'Jacobson, R. (1998) Private communication'
_exptl_crystal_colour Colorless
_exptl_crystal_density_diffrn 1.554
_exptl_crystal_density_method 'not measured'
_exptl_crystal_description Prism
_exptl_crystal_F_000 1976
_exptl_crystal_size_max 0.21
_exptl_crystal_size_mid 0.15
_exptl_crystal_size_min 0.15
_refine_diff_density_max 0.981
_refine_diff_density_min -1.299
_refine_diff_density_rms 0.214
_refine_ls_abs_structure_details 'Flack H D (1983), Acta Cryst. A39, 876-881'
_refine_ls_abs_structure_Flack 0.001(7)
_refine_ls_extinction_method none
_refine_ls_goodness_of_fit_ref 1.165
_refine_ls_hydrogen_treatment constr
_refine_ls_matrix_type full
_refine_ls_number_parameters 460
_refine_ls_number_reflns 7637
_refine_ls_number_restraints 0
_refine_ls_restrained_S_all 1.165
_refine_ls_R_factor_all 0.0366
_refine_ls_R_factor_gt 0.0335
_refine_ls_shift/su_max 0.000
_refine_ls_shift/su_mean 0.000
_refine_ls_structure_factor_coef Fsqd
_refine_ls_weighting_details 'calc w=1/[\s^2^(Fo^2^)+(0.0649P)^2^+0.1524P] where P=(Fo^2^+2Fc^2^)/3'
_refine_ls_weighting_scheme calc
_refine_ls_wR_factor_gt 0.0894
_refine_ls_wR_factor_ref 0.1061
_reflns_number_gt 7476
_reflns_number_total 7637
_reflns_threshold_expression >2sigma(I)
_cod_data_source_file om100456b_si_002.cif
_cod_data_source_block Au.IPr.BMIM.PF6
_cod_depositor_comments
;
The following automatic conversions were performed:

'_symmetry_cell_setting' value 'Orthorhombic' changed to
'orthorhombic' according to
/home/saulius/struct/CIF-dictionaries/cif_core.dic dictionary named
'cif_core.dic' version 2.4.1 from 2010-06-29.

Automatic conversion script
Id: cif_fix_values 1715 2011-07-08 13:25:40Z adriana 
;
_cod_original_sg_symbol_H-M P2(1)2(1)2(1)
_cod_database_code 4066420

loop_
_symmetry_equiv_pos_as_xyz
'x, y, z'
'-x+1/2, -y, z+1/2'
'-x, y+1/2, -z+1/2'
'x+1/2, -y+1/2, -z'

loop_
_atom_site_label
_atom_site_type_symbol
_atom_site_fract_x
_atom_site_fract_y
_atom_site_fract_z
_atom_site_U_iso_or_equiv
_atom_site_adp_type
_atom_site_occupancy
_atom_site_symmetry_multiplicity
_atom_site_calc_flag
_atom_site_refinement_flags
Au1 Au 0.167449(14) 0.472356(13) 0.824235(12) 0.02224(9) Uani 1 1 d .
Cl51 Cl 0.2726(2) 0.8830(6) 0.7485(3) 0.205(4) Uani 1 1 d .
Cl52 Cl 0.41171(17) 0.9535(2) 0.83358(19) 0.0824(8) Uani 1 1 d .
Cl53 Cl 0.3817(4) 0.7808(2) 0.8477(3) 0.163(3) Uani 1 1 d .
P41 P -0.19633(11) 0.39194(11) 0.47311(9) 0.0269(3) Uani 1 1 d .
F41 F -0.2212(3) 0.4294(3) 0.3927(2) 0.0464(11) Uani 1 1 d .
F42 F -0.2697(3) 0.3182(3) 0.4611(2) 0.0434(10) Uani 1 1 d .
F43 F -0.2699(3) 0.4499(3) 0.5123(2) 0.0414(10) Uani 1 1 d .
F44 F -0.1718(3) 0.3502(3) 0.5536(2) 0.0411(9) Uani 1 1 d .
F45 F -0.1228(3) 0.4627(3) 0.4859(3) 0.0481(11) Uani 1 1 d .
F46 F -0.1239(2) 0.3321(3) 0.4336(2) 0.0357(9) Uani 1 1 d .
N2 N 0.2131(3) 0.3149(3) 0.7323(3) 0.0225(10) Uani 1 1 d .
N5 N 0.3251(3) 0.4010(3) 0.7376(3) 0.0202(9) Uani 1 1 d .
N31 N 0.0076(4) 0.5558(3) 0.8989(3) 0.0303(12) Uani 1 1 d .
N34 N 0.1293(4) 0.6097(4) 0.9393(3) 0.0294(12) Uani 1 1 d .
C1 C 0.2400(3) 0.3920(4) 0.7601(3) 0.0191(11) Uani 1 1 d .
C3 C 0.2807(5) 0.2777(4) 0.6918(3) 0.0281(14) Uani 1 1 d .
H3 H 0.2787 0.2259 0.6667 0.034 Uiso 1 1 calc R
C4 C 0.3514(4) 0.3318(4) 0.6956(3) 0.0269(13) Uani 1 1 d .
H4 H 0.4069 0.3236 0.6740 0.032 Uiso 1 1 calc R
C6 C 0.1236(4) 0.2820(4) 0.7367(4) 0.0269(13) Uani 1 1 d .
C7 C 0.0615(4) 0.3109(4) 0.6847(4) 0.0276(13) Uani 1 1 d .
C8 C -0.0229(4) 0.2770(4) 0.6892(3) 0.0283(14) Uani 1 1 d .
H8 H -0.0661 0.2951 0.6555 0.034 Uiso 1 1 calc R
C9 C -0.0444(4) 0.2172(4) 0.7422(4) 0.0316(14) Uani 1 1 d .
H9 H -0.1012 0.1942 0.7431 0.038 Uiso 1 1 calc R
C10 C 0.0181(4) 0.1907(4) 0.7944(4) 0.0317(15) Uani 1 1 d .
H10 H 0.0022 0.1514 0.8309 0.038 Uiso 1 1 calc R
C11 C 0.1059(4) 0.2228(4) 0.7926(4) 0.0292(14) Uani 1 1 d .
C12 C 0.0846(4) 0.3786(4) 0.6255(4) 0.0275(13) Uani 1 1 d .
H12 H 0.1479 0.3920 0.6300 0.033 Uiso 1 1 calc R
C13 C 0.0320(5) 0.4594(5) 0.6390(4) 0.0403(17) Uani 1 1 d .
H13A H -0.0298 0.4458 0.6437 0.048 Uiso 1 1 calc R
H13B H 0.0403 0.4975 0.5974 0.048 Uiso 1 1 calc R
H13C H 0.0524 0.4861 0.6844 0.048 Uiso 1 1 calc R
C14 C 0.0676(4) 0.3445(4) 0.5454(4) 0.0323(15) Uani 1 1 d .
H14A H 0.1019 0.2940 0.5375 0.039 Uiso 1 1 calc R
H14B H 0.0845 0.3868 0.5093 0.039 Uiso 1 1 calc R
H14C H 0.0057 0.3317 0.5397 0.039 Uiso 1 1 calc R
C15 C 0.1741(6) 0.1933(5) 0.8488(4) 0.0414(16) Uani 1 1 d .
H15 H 0.2270 0.2288 0.8426 0.050 Uiso 1 1 calc R
C16 C 0.1430(8) 0.2024(12) 0.9287(6) 0.117(6) Uani 1 1 d .
H16A H 0.1236 0.2596 0.9373 0.140 Uiso 1 1 calc R
H16B H 0.1910 0.1892 0.9623 0.140 Uiso 1 1 calc R
H16C H 0.0946 0.1641 0.9377 0.140 Uiso 1 1 calc R
C17 C 0.2009(7) 0.1015(6) 0.8332(8) 0.087(4) Uani 1 1 d .
H17A H 0.1489 0.0684 0.8228 0.104 Uiso 1 1 calc R
H17B H 0.2307 0.0787 0.8764 0.104 Uiso 1 1 calc R
H17C H 0.2400 0.0997 0.7907 0.104 Uiso 1 1 calc R
C18 C 0.3798(3) 0.4729(4) 0.7555(3) 0.0205(11) Uani 1 1 d .
C19 C 0.3812(4) 0.5416(4) 0.7058(4) 0.0297(14) Uani 1 1 d .
C20 C 0.4373(5) 0.6093(5) 0.7243(4) 0.0382(17) Uani 1 1 d .
H20 H 0.4395 0.6569 0.6935 0.046 Uiso 1 1 calc R
C21 C 0.4889(5) 0.6057(5) 0.7876(4) 0.0430(18) Uani 1 1 d .
H21 H 0.5261 0.6511 0.7988 0.052 Uiso 1 1 calc R
C22 C 0.4872(5) 0.5364(4) 0.8352(4) 0.0373(15) Uani 1 1 d .
H22 H 0.5236 0.5357 0.8774 0.045 Uiso 1 1 calc R
C23 C 0.4319(4) 0.4678(4) 0.8208(4) 0.0277(13) Uani 1 1 d .
C24 C 0.3218(5) 0.5458(4) 0.6369(4) 0.0345(15) Uani 1 1 d .
H24 H 0.2956 0.4896 0.6288 0.041 Uiso 1 1 calc R
C25 C 0.2471(6) 0.6092(6) 0.6482(5) 0.055(2) Uani 1 1 d .
H25A H 0.2100 0.5907 0.6890 0.066 Uiso 1 1 calc R
H25B H 0.2124 0.6130 0.6031 0.066 Uiso 1 1 calc R
H25C H 0.2716 0.6639 0.6598 0.066 Uiso 1 1 calc R
C26 C 0.3748(6) 0.5700(6) 0.5666(4) 0.052(2) Uani 1 1 d .
H26A H 0.3353 0.5749 0.5245 0.062 Uiso 1 1 calc R
H26B H 0.4182 0.5268 0.5565 0.062 Uiso 1 1 calc R
H26C H 0.4042 0.6232 0.5748 0.062 Uiso 1 1 calc R
C27 C 0.4294(5) 0.3918(4) 0.8725(4) 0.0322(14) Uani 1 1 d .
H27 H 0.3852 0.3515 0.8535 0.039 Uiso 1 1 calc R
C28 C 0.4028(7) 0.4187(6) 0.9509(5) 0.059(3) Uani 1 1 d .
H28A H 0.4479 0.4549 0.9717 0.071 Uiso 1 1 calc R
H28B H 0.3961 0.3693 0.9821 0.071 Uiso 1 1 calc R
H28C H 0.3476 0.4490 0.9489 0.071 Uiso 1 1 calc R
C29 C 0.5197(6) 0.3479(6) 0.8745(5) 0.053(2) Uani 1 1 d .
H29A H 0.5337 0.3264 0.8254 0.063 Uiso 1 1 calc R
H29B H 0.5180 0.3017 0.9097 0.063 Uiso 1 1 calc R
H29C H 0.5643 0.3879 0.8896 0.063 Uiso 1 1 calc R
C30 C 0.0966(4) 0.5516(4) 0.8901(4) 0.0254(13) Uani 1 1 d .
C32 C -0.0155(5) 0.6140(4) 0.9517(4) 0.0377(16) Uani 1 1 d .
H32 H -0.0728 0.6274 0.9672 0.045 Uiso 1 1 calc R
C33 C 0.0617(5) 0.6491(5) 0.9778(4) 0.0387(17) Uani 1 1 d .
H33 H 0.0673 0.6912 1.0142 0.046 Uiso 1 1 calc R
C35 C -0.0562(5) 0.5033(5) 0.8564(6) 0.050(2) Uani 1 1 d .
H35A H -0.0394 0.5039 0.8037 0.060 Uiso 1 1 calc R
H35B H -0.1145 0.5290 0.8603 0.060 Uiso 1 1 calc R
C36 C -0.0623(6) 0.4113(7) 0.8825(9) 0.091(5) Uani 1 1 d .
H36A H -0.0930 0.3788 0.8442 0.110 Uiso 1 1 calc R
H36B H -0.0026 0.3887 0.8866 0.110 Uiso 1 1 calc R
C37 C -0.1043(9) 0.3996(7) 0.9489(8) 0.089(4) Uani 1 1 d .
H37A H -0.1633 0.4240 0.9459 0.107 Uiso 1 1 calc R
H37B H -0.0721 0.4296 0.9880 0.107 Uiso 1 1 calc R
C38 C -0.1122(11) 0.3032(8) 0.9712(11) 0.139(7) Uani 1 1 d .
H38A H -0.1474 0.2739 0.9345 0.167 Uiso 1 1 calc R
H38B H -0.1399 0.2985 1.0196 0.167 Uiso 1 1 calc R
H38C H -0.0541 0.2783 0.9732 0.167 Uiso 1 1 calc R
C39 C 0.2236(5) 0.6260(6) 0.9505(5) 0.046(2) Uani 1 1 d .
H39A H 0.2408 0.6071 0.9997 0.055 Uiso 1 1 calc R
H39B H 0.2348 0.6858 0.9460 0.055 Uiso 1 1 calc R
H39C H 0.2572 0.5959 0.9132 0.055 Uiso 1 1 calc R
C51 C 0.3265(6) 0.8818(7) 0.8291(6) 0.067(3) Uani 1 1 d .
H51 H 0.2846 0.8936 0.8699 0.080 Uiso 1 1 calc R

loop_
_atom_site_aniso_label
_atom_site_aniso_U_11
_atom_site_aniso_U_22
_atom_site_aniso_U_33
_atom_site_aniso_U_23
_atom_site_aniso_U_13
_atom_site_aniso_U_12
Au1 0.02026(12) 0.02148(12) 0.02499(13) -0.00291(9) 0.00182(9) 0.00086(9)
Cl51 0.062(2) 0.435(11) 0.118(3) -0.148(5) -0.022(2) 0.041(4)
Cl52 0.0506(13) 0.095(2) 0.101(2) -0.0180(18) 0.0286(13) -0.0133(13)
Cl53 0.213(5) 0.067(2) 0.210(5) 0.014(3) 0.146(5) -0.003(3)
P41 0.0243(8) 0.0323(8) 0.0240(7) 0.0001(7) 0.0001(6) -0.0019(6)
F41 0.047(3) 0.065(3) 0.028(2) 0.019(2) 0.0023(18) 0.013(2)
F42 0.029(2) 0.053(3) 0.048(2) -0.007(2) 0.0027(18) -0.0128(19)
F43 0.039(2) 0.043(2) 0.042(2) -0.0024(19) 0.0099(18) 0.0068(18)
F44 0.034(2) 0.062(3) 0.0274(18) 0.0112(18) 0.0058(18) 0.007(2)
F45 0.048(2) 0.046(3) 0.051(3) -0.009(2) 0.007(2) -0.021(2)
F46 0.0266(19) 0.047(2) 0.033(2) -0.0072(19) 0.0005(16) 0.0049(17)
N2 0.026(3) 0.016(2) 0.025(3) 0.000(2) 0.001(2) 0.003(2)
N5 0.021(2) 0.019(2) 0.021(2) -0.0046(19) 0.000(2) -0.001(2)
N31 0.024(3) 0.030(3) 0.038(3) 0.002(2) 0.008(2) 0.009(2)
N34 0.030(3) 0.030(3) 0.028(3) -0.007(2) 0.004(2) 0.002(2)
C1 0.013(2) 0.021(3) 0.023(3) -0.003(2) -0.001(2) -0.005(2)
C3 0.045(4) 0.018(3) 0.022(3) -0.005(2) 0.002(3) 0.000(3)
C4 0.022(3) 0.031(3) 0.029(3) -0.005(3) -0.001(2) 0.004(2)
C6 0.029(3) 0.021(3) 0.031(3) -0.012(3) -0.001(3) -0.008(2)
C7 0.027(3) 0.023(3) 0.033(3) -0.005(3) 0.000(3) -0.004(2)
C8 0.024(3) 0.036(3) 0.025(3) -0.001(3) -0.006(2) -0.001(3)
C9 0.024(3) 0.030(3) 0.041(4) -0.008(3) 0.009(3) -0.009(3)
C10 0.034(4) 0.027(3) 0.034(3) 0.002(3) 0.003(3) -0.007(3)
C11 0.024(3) 0.027(3) 0.036(3) -0.006(3) 0.005(3) -0.002(3)
C12 0.024(3) 0.028(3) 0.030(3) 0.000(3) -0.007(2) 0.002(2)
C13 0.055(4) 0.034(4) 0.032(4) 0.003(3) -0.004(3) 0.007(3)
C14 0.028(3) 0.032(3) 0.037(4) -0.005(3) 0.002(3) 0.002(3)
C15 0.042(4) 0.040(4) 0.042(4) 0.009(3) -0.004(3) 0.006(3)
C16 0.090(9) 0.223(19) 0.038(5) 0.009(8) -0.011(5) 0.054(11)
C17 0.073(7) 0.048(6) 0.139(11) 0.021(7) -0.039(7) 0.016(5)
C18 0.019(3) 0.020(3) 0.023(3) -0.010(3) 0.000(2) -0.001(2)
C19 0.029(3) 0.033(4) 0.027(3) -0.002(3) 0.008(3) -0.002(3)
C20 0.044(4) 0.028(3) 0.043(4) 0.008(3) -0.007(3) -0.011(3)
C21 0.046(4) 0.038(4) 0.044(4) 0.005(3) -0.012(4) -0.010(3)
C22 0.045(4) 0.028(3) 0.038(4) -0.003(3) -0.010(3) 0.000(3)
C23 0.018(3) 0.033(3) 0.033(3) 0.006(3) 0.000(2) -0.002(2)
C24 0.047(4) 0.032(3) 0.024(3) 0.001(3) -0.006(3) -0.002(3)
C25 0.066(6) 0.059(5) 0.041(4) -0.004(4) -0.011(4) 0.014(5)
C26 0.063(5) 0.062(5) 0.030(4) 0.011(4) 0.006(4) -0.004(4)
C27 0.033(3) 0.035(4) 0.028(3) 0.004(3) -0.005(3) -0.005(3)
C28 0.089(7) 0.052(5) 0.037(4) 0.009(4) 0.017(4) 0.021(5)
C29 0.051(5) 0.050(5) 0.057(5) 0.017(4) -0.002(4) 0.009(4)
C30 0.024(3) 0.024(3) 0.029(3) -0.004(3) -0.001(2) -0.003(2)
C32 0.044(4) 0.029(3) 0.041(4) -0.001(3) 0.011(3) 0.008(3)
C33 0.047(4) 0.037(4) 0.032(4) -0.012(3) -0.002(3) 0.017(3)
C35 0.028(4) 0.052(5) 0.070(6) -0.014(4) -0.003(4) -0.009(3)
C36 0.028(5) 0.066(7) 0.180(15) -0.001(9) 0.008(6) -0.009(5)
C37 0.090(8) 0.059(7) 0.119(11) 0.016(7) 0.018(8) 0.043(6)
C38 0.157(14) 0.054(7) 0.207(19) 0.039(10) 0.085(14) 0.029(8)
C39 0.034(4) 0.046(4) 0.058(5) -0.016(4) -0.006(4) -0.001(3)
C51 0.050(5) 0.080(7) 0.070(6) -0.027(5) 0.033(5) -0.017(5)

loop_
_atom_type_symbol
_atom_type_description
_atom_type_scat_dispersion_real
_atom_type_scat_dispersion_imag
_atom_type_scat_source
C C 0.0033 0.0016 'International Tables Vol C Tables 4.2.6.8 and 6.1.1.4'
H H 0.0000 0.0000 'International Tables Vol C Tables 4.2.6.8 and 6.1.1.4'
N N 0.0061 0.0033 'International Tables Vol C Tables 4.2.6.8 and 6.1.1.4'
F F 0.0171 0.0103 'International Tables Vol C Tables 4.2.6.8 and 6.1.1.4'
P P 0.1023 0.0942 'International Tables Vol C Tables 4.2.6.8 and 6.1.1.4'
Cl Cl 0.1484 0.1585 'International Tables Vol C Tables 4.2.6.8 and 6.1.1.4'
Au Au -2.0133 8.8022 'International Tables Vol C Tables 4.2.6.8 and 6.1.1.4'

loop_
_geom_angle_atom_site_label_1
_geom_angle_atom_site_label_2
_geom_angle_atom_site_label_3
_geom_angle
C30 Au1 C1 178.8(3)
F45 P41 F41 91.9(3)
F45 P41 F43 91.2(2)
F41 P41 F43 91.0(2)
F45 P41 F46 90.0(2)
F41 P41 F46 89.0(2)
F43 P41 F46 178.8(2)
F45 P41 F42 178.6(3)
F41 P41 F42 89.2(3)
F43 P41 F42 89.6(2)
F46 P41 F42 89.2(2)
F45 P41 F44 89.9(3)
F41 P41 F44 177.8(3)
F43 P41 F44 90.3(2)
F46 P41 F44 89.7(2)
F42 P41 F44 88.9(2)
C1 N2 C3 110.2(5)
C1 N2 C6 125.0(5)
C3 N2 C6 124.4(5)
C1 N5 C4 110.5(5)
C1 N5 C18 124.1(5)
C4 N5 C18 125.4(5)
C30 N31 C32 111.6(6)
C30 N31 C35 124.0(6)
C32 N31 C35 124.4(6)
C30 N34 C33 110.8(6)
C30 N34 C39 124.1(6)
C33 N34 C39 125.1(6)
N5 C1 N2 105.4(5)
N5 C1 Au1 127.9(4)
N2 C1 Au1 126.6(4)
C4 C3 N2 106.6(5)
C4 C3 H3 126.7
N2 C3 H3 126.7
C3 C4 N5 107.2(5)
C3 C4 H4 126.4
N5 C4 H4 126.4
C11 C6 C7 124.5(6)
C11 C6 N2 117.2(6)
C7 C6 N2 118.2(6)
C8 C7 C6 116.9(6)
C8 C7 C12 121.1(6)
C6 C7 C12 122.0(6)
C9 C8 C7 121.5(6)
C9 C8 H8 119.2
C7 C8 H8 119.2
C8 C9 C10 120.4(6)
C8 C9 H9 119.8
C10 C9 H9 119.8
C9 C10 C11 120.8(6)
C9 C10 H10 119.6
C11 C10 H10 119.6
C6 C11 C10 115.7(6)
C6 C11 C15 123.4(6)
C10 C11 C15 120.9(6)
C13 C12 C7 110.7(5)
C13 C12 C14 110.5(5)
C7 C12 C14 110.7(5)
C13 C12 H12 108.3
C7 C12 H12 108.3
C14 C12 H12 108.3
C12 C13 H13A 109.5
C12 C13 H13B 109.5
H13A C13 H13B 109.5
C12 C13 H13C 109.5
H13A C13 H13C 109.5
H13B C13 H13C 109.5
C12 C14 H14A 109.5
C12 C14 H14B 109.5
H14A C14 H14B 109.5
C12 C14 H14C 109.5
H14A C14 H14C 109.5
H14B C14 H14C 109.5
C16 C15 C11 112.7(7)
C16 C15 C17 110.1(10)
C11 C15 C17 110.6(7)
C16 C15 H15 107.7
C11 C15 H15 107.7
C17 C15 H15 107.7
C15 C16 H16A 109.5
C15 C16 H16B 109.5
H16A C16 H16B 109.5
C15 C16 H16C 109.5
H16A C16 H16C 109.5
H16B C16 H16C 109.5
C15 C17 H17A 109.5
C15 C17 H17B 109.5
H17A C17 H17B 109.5
C15 C17 H17C 109.5
H17A C17 H17C 109.5
H17B C17 H17C 109.5
C19 C18 C23 124.0(6)
C19 C18 N5 118.6(5)
C23 C18 N5 117.4(5)
C18 C19 C20 116.7(6)
C18 C19 C24 122.4(6)
C20 C19 C24 120.8(6)
C21 C20 C19 120.3(7)
C21 C20 H20 119.8
C19 C20 H20 119.8
C20 C21 C22 121.7(7)
C20 C21 H21 119.1
C22 C21 H21 119.1
C21 C22 C23 120.8(6)
C21 C22 H22 119.6
C23 C22 H22 119.6
C22 C23 C18 116.4(6)
C22 C23 C27 121.3(6)
C18 C23 C27 122.3(5)
C25 C24 C19 111.0(6)
C25 C24 C26 109.5(7)
C19 C24 C26 111.2(6)
C25 C24 H24 108.4
C19 C24 H24 108.4
C26 C24 H24 108.4
C24 C25 H25A 109.5
C24 C25 H25B 109.5
H25A C25 H25B 109.5
C24 C25 H25C 109.5
H25A C25 H25C 109.5
H25B C25 H25C 109.5
C24 C26 H26A 109.5
C24 C26 H26B 109.5
H26A C26 H26B 109.5
C24 C26 H26C 109.5
H26A C26 H26C 109.5
H26B C26 H26C 109.5
C23 C27 C28 110.3(6)
C23 C27 C29 110.5(6)
C28 C27 C29 109.9(6)
C23 C27 H27 108.7
C28 C27 H27 108.7
C29 C27 H27 108.7
C27 C28 H28A 109.5
C27 C28 H28B 109.5
H28A C28 H28B 109.5
C27 C28 H28C 109.5
H28A C28 H28C 109.5
H28B C28 H28C 109.5
C27 C29 H29A 109.5
C27 C29 H29B 109.5
H29A C29 H29B 109.5
C27 C29 H29C 109.5
H29A C29 H29C 109.5
H29B C29 H29C 109.5
N31 C30 N34 104.7(5)
N31 C30 Au1 128.5(5)
N34 C30 Au1 126.7(4)
N31 C32 C33 106.8(6)
N31 C32 H32 126.6
C33 C32 H32 126.6
C32 C33 N34 106.2(6)
C32 C33 H33 126.9
N34 C33 H33 126.9
N31 C35 C36 114.5(9)
N31 C35 H35A 108.6
C36 C35 H35A 108.6
N31 C35 H35B 108.6
C36 C35 H35B 108.6
H35A C35 H35B 107.6
C37 C36 C35 115.1(11)
C37 C36 H36A 108.5
C35 C36 H36A 108.5
C37 C36 H36B 108.5
C35 C36 H36B 108.5
H36A C36 H36B 107.5
C36 C37 C38 112.8(11)
C36 C37 H37A 109.0
C38 C37 H37A 109.0
C36 C37 H37B 109.0
C38 C37 H37B 109.0
H37A C37 H37B 107.8
C37 C38 H38A 109.5
C37 C38 H38B 109.5
H38A C38 H38B 109.5
C37 C38 H38C 109.5
H38A C38 H38C 109.5
H38B C38 H38C 109.5
N34 C39 H39A 109.5
N34 C39 H39B 109.5
H39A C39 H39B 109.5
N34 C39 H39C 109.5
H39A C39 H39C 109.5
H39B C39 H39C 109.5
Cl51 C51 Cl52 113.8(7)
Cl51 C51 Cl53 113.0(6)
Cl52 C51 Cl53 103.0(6)
Cl51 C51 H51 108.9
Cl52 C51 H51 108.9
Cl53 C51 H51 108.9

loop_
_geom_bond_atom_site_label_1
_geom_bond_atom_site_label_2
_geom_bond_distance
Au1 C30 2.018(6)
Au1 C1 2.025(6)
Cl51 C51 1.648(11)
Cl52 C51 1.711(10)
Cl53 C51 1.825(12)
P41 F45 1.589(4)
P41 F41 1.593(4)
P41 F43 1.597(4)
P41 F46 1.604(4)
P41 F42 1.618(4)
P41 F44 1.620(4)
N2 C1 1.372(7)
N2 C3 1.380(8)
N2 C6 1.447(8)
N5 C1 1.352(8)
N5 C4 1.378(8)
N5 C18 1.436(7)
N31 C30 1.351(8)
N31 C32 1.359(8)
N31 C35 1.476(9)
N34 C30 1.360(8)
N34 C33 1.376(9)
N34 C39 1.457(9)
C3 C4 1.366(9)
C3 H3 0.9300
C4 H4 0.9300
C6 C11 1.390(9)
C6 C7 1.392(9)
C7 C8 1.383(9)
C7 C12 1.538(9)
C8 C9 1.371(9)
C8 H8 0.9300
C9 C10 1.386(10)
C9 H9 0.9300
C10 C11 1.417(9)
C10 H10 0.9300
C11 C15 1.507(10)
C12 C13 1.519(9)
C12 C14 1.544(9)
C12 H12 0.9800
C13 H13A 0.9600
C13 H13B 0.9600
C13 H13C 0.9600
C14 H14A 0.9600
C14 H14B 0.9600
C14 H14C 0.9600
C15 C16 1.505(13)
C15 C17 1.527(12)
C15 H15 0.9800
C16 H16A 0.9600
C16 H16B 0.9600
C16 H16C 0.9600
C17 H17A 0.9600
C17 H17B 0.9600
C17 H17C 0.9600
C18 C19 1.399(9)
C18 C23 1.405(8)
C19 C20 1.400(10)
C19 C24 1.520(9)
C20 C21 1.370(10)
C20 H20 0.9300
C21 C22 1.382(10)
C21 H21 0.9300
C22 C23 1.389(9)
C22 H22 0.9300
C23 C27 1.510(9)
C24 C25 1.518(11)
C24 C26 1.532(10)
C24 H24 0.9800
C25 H25A 0.9600
C25 H25B 0.9600
C25 H25C 0.9600
C26 H26A 0.9600
C26 H26B 0.9600
C26 H26C 0.9600
C27 C28 1.513(10)
C27 C29 1.528(10)
C27 H27 0.9800
C28 H28A 0.9600
C28 H28B 0.9600
C28 H28C 0.9600
C29 H29A 0.9600
C29 H29B 0.9600
C29 H29C 0.9600
C32 C33 1.370(11)
C32 H32 0.9300
C33 H33 0.9300
C35 C36 1.524(15)
C35 H35A 0.9700
C35 H35B 0.9700
C36 C37 1.354(18)
C36 H36A 0.9700
C36 H36B 0.9700
C37 C38 1.574(17)
C37 H37A 0.9700
C37 H37B 0.9700
C38 H38A 0.9600
C38 H38B 0.9600
C38 H38C 0.9600
C39 H39A 0.9600
C39 H39B 0.9600
C39 H39C 0.9600
C51 H51 0.9800
